data_2102365
loop_
_publ_author_name
'Marsh, Richard E.'

_publ_section_title
;
 Space group <i>Cc</i>: an update
;
_journal_issue 2
_journal_name_full 'Acta Crystallographica Section B'
_journal_page_first 252
_journal_page_last 253
_journal_paper_doi 10.1107/S0108768104003878
_journal_volume 60
_journal_year 2004
_chemical_formula_moiety 'C16 H15 O4 S2 Cs'
_chemical_formula_sum 'C16 H15 Cs O4 S2'
_space_group_crystal_system monoclinic
_space_group_IT_number 15
_symmetry_space_group_name_H-M 'C 1 2/c 1'
_audit_creation_method CRYM
_cell_angle_alpha 90
_cell_angle_beta 91.19
_cell_angle_gamma 90
_cell_formula_units_Z 4
_cell_length_a 35.8800
_cell_length_b 7.2010
_cell_length_c 6.9070
_cell_volume 1784.190
_cod_data_source_file bk0142.cif
_cod_data_source_block KEGGIM
_cod_depositor_comments
;
 Adding the _cell_formula_units_Z data item.

 Antanas Vaitkus,
 2017-08-05

  Added moiety chemical formula from Marsh (2004) paper.
  The summary chemical formula is calculated from moiety formula using
  AdHocParser
  (svn://www.crystallography.net/cod-tools/trunk/Formulae/AdHocParser.yp,
  revision 1441.)

  Andrius Merkys
  2013-11-11
;
_cod_original_sg_symbol_H-M C2/c
_cod_database_code 2102365

loop_
_atom_site_label
_atom_site_type_symbol
_atom_site_fract_x
_atom_site_fract_y
_atom_site_fract_z
Cs Cs 0.00000 0.24360 0.25000
C1 C -0.14415 0.26500 0.36570
C2 C -0.15600 0.35295 0.19560
C3 C -0.19300 0.34070 0.13395
C4 C -0.21830 0.23975 0.23970
C5 C -0.20640 0.15005 0.40575
C6 C -0.16915 0.16170 0.46910
S1 S -0.09690 0.30185 0.43460
C7 C -0.09295 0.18755 0.66540
C8 C -0.05405 0.20780 0.75710
O1 O -0.03135 0.31995 0.67420
O2 O -0.04660 0.11670 0.90070
H2 H -0.19900 0.41800 0.03650
H4 H -0.22250 0.06250 0.48850
H5 H -0.16200 0.10950 0.57000
H6 H -0.09600 0.04800 0.67800
H7 H -0.10650 0.25350 0.77750
